data_7053461
loop_
_publ_author_name
'Uhl, Werner'
'Rohling, Martina'
'K\"osters, Jutta'

_publ_section_title
;
 Hydroalumination of dialkynylgermanes---synthesis of
 alkenyl--alkynylgermanes with intramolecular aluminium--carbon
 interactions
;
_journal_issue 8
_journal_name_full 'New Journal of Chemistry'
_journal_page_first 1630
_journal_paper_doi 10.1039/c0nj00050g
_journal_volume 34
_journal_year 2010
_chemical_formula_sum 'C26 H35 Al Ge'
_chemical_formula_weight 447.11
_chemical_name_systematic
;
?
;
_space_group_IT_number 19
_symmetry_cell_setting orthorhombic
_symmetry_space_group_name_Hall 'P 2ac 2ab'
_symmetry_space_group_name_H-M 'P 21 21 21'
_atom_sites_solution_hydrogens geom
_atom_sites_solution_primary direct
_atom_sites_solution_secondary difmap
_audit_creation_method SHELXL-97
_cell_angle_alpha 90.00
_cell_angle_beta 90.00
_cell_angle_gamma 90.00
_cell_formula_units_Z 8
_cell_length_a 11.0026(2)
_cell_length_b 13.7703(2)
_cell_length_c 33.8233(5)
_cell_measurement_reflns_used 7146
_cell_measurement_temperature 153(2)
_cell_measurement_theta_max 72.236
_cell_measurement_theta_min 2.613
_cell_volume 5124.54(14)
_computing_cell_refinement 'Bruker SAINT+'
_computing_data_collection 'Bruker SMART'
_computing_data_reduction 'Bruker SHELXTL'
_computing_molecular_graphics 'Bruker SHELXTL'
_computing_publication_material 'Bruker SHELXTL'
_computing_structure_refinement 'SHELXL-97 (Sheldrick, 1997)'
_computing_structure_solution 'SHELXS-97 (Sheldrick, 1990)'
_diffrn_ambient_temperature 153(2)
_diffrn_measured_fraction_theta_full 0.973
_diffrn_measured_fraction_theta_max 0.973
_diffrn_measurement_device_type 'CCD area detector'
_diffrn_measurement_method 'omega scans'
_diffrn_radiation_monochromator graphite
_diffrn_radiation_source 'rotating anode'
_diffrn_radiation_type CuK\a
_diffrn_radiation_wavelength 1.54184
_diffrn_reflns_av_R_equivalents 0.0275
_diffrn_reflns_av_sigmaI/netI 0.0265
_diffrn_reflns_limit_h_max 12
_diffrn_reflns_limit_h_min -13
_diffrn_reflns_limit_k_max 15
_diffrn_reflns_limit_k_min -17
_diffrn_reflns_limit_l_max 40
_diffrn_reflns_limit_l_min -35
_diffrn_reflns_number 30930
_diffrn_reflns_theta_full 72.67
_diffrn_reflns_theta_max 72.67
_diffrn_reflns_theta_min 2.61
_exptl_absorpt_coefficient_mu 1.994
_exptl_absorpt_correction_T_max 0.7959
_exptl_absorpt_correction_T_min 0.4180
_exptl_absorpt_correction_type empirical
_exptl_absorpt_process_details SADABS
_exptl_crystal_colour colourless
_exptl_crystal_density_diffrn 1.159
_exptl_crystal_density_method 'not measured'
_exptl_crystal_description plate
_exptl_crystal_F_000 1888
_exptl_crystal_size_max 0.53
_exptl_crystal_size_mid 0.46
_exptl_crystal_size_min 0.12
_refine_diff_density_max 0.317
_refine_diff_density_min -0.300
_refine_diff_density_rms 0.046
_refine_ls_abs_structure_details 'Flack H D (1983), Acta Cryst. A39, 876-881'
_refine_ls_abs_structure_Flack -0.007(12)
_refine_ls_extinction_method none
_refine_ls_goodness_of_fit_ref 1.037
_refine_ls_hydrogen_treatment constr
_refine_ls_matrix_type full
_refine_ls_number_parameters 521
_refine_ls_number_reflns 9639
_refine_ls_number_restraints 0
_refine_ls_restrained_S_all 1.037
_refine_ls_R_factor_all 0.0269
_refine_ls_R_factor_gt 0.0261
_refine_ls_shift/su_max 0.012
_refine_ls_shift/su_mean 0.000
_refine_ls_structure_factor_coef Fsqd
_refine_ls_weighting_details 'calc w=1/[\s^2^(Fo^2^)+(0.0462P)^2^+0.1500P] where P=(Fo^2^+2Fc^2^)/3'
_refine_ls_weighting_scheme calc
_refine_ls_wR_factor_gt 0.0681
_refine_ls_wR_factor_ref 0.0686
_reflns_number_gt 9423
_reflns_number_total 9639
_reflns_threshold_expression >2sigma(I)
_cod_data_source_file c0nj00050g.txt
_cod_data_source_block sad_3
_cod_original_sg_symbol_H-M P2(1)2(1)2(1)
_cod_database_code 7053461

loop_
_symmetry_equiv_pos_as_xyz
'x, y, z'
'-x+1/2, -y, z+1/2'
'-x, y+1/2, -z+1/2'
'x+1/2, -y+1/2, -z'

loop_
_atom_site_label
_atom_site_type_symbol
_atom_site_fract_x
_atom_site_fract_y
_atom_site_fract_z
_atom_site_U_iso_or_equiv
_atom_site_adp_type
_atom_site_occupancy
_atom_site_symmetry_multiplicity
_atom_site_calc_flag
_atom_site_refinement_flags
Ge1 Ge 0.34596(2) 0.848773(14) 0.032818(6) 0.03293(6) Uani 1 1 d .
Al1 Al 0.42988(5) 1.05460(4) 0.047344(16) 0.02913(11) Uani 1 1 d .
C111 C 0.29069(16) 0.96719(12) 0.05807(6) 0.0300(4) Uani 1 1 d .
C112 C 0.18706(17) 0.98610(14) 0.07651(6) 0.0340(4) Uani 1 1 d .
H112 H 0.1787 1.0524 0.0848 0.041 Uiso 1 1 calc R
C113 C 0.08173(17) 0.92383(15) 0.08668(6) 0.0359(4) Uani 1 1 d .
C114 C 0.0782(2) 0.82367(17) 0.08109(8) 0.0500(6) Uani 1 1 d .
H114 H 0.1464 0.7916 0.0691 0.060 Uiso 1 1 calc R
C115 C -0.0214(2) 0.7697(2) 0.09248(9) 0.0609(7) Uani 1 1 d .
H115 H -0.0221 0.7008 0.0883 0.073 Uiso 1 1 calc R
C116 C -0.1201(2) 0.8143(2) 0.10981(7) 0.0578(7) Uani 1 1 d .
H116 H -0.1891 0.7766 0.1179 0.069 Uiso 1 1 calc R
C117 C -0.1190(2) 0.9126(2) 0.11534(7) 0.0551(7) Uani 1 1 d .
H117 H -0.1880 0.9440 0.1271 0.066 Uiso 1 1 calc R
C118 C -0.01933(18) 0.96730(19) 0.10409(6) 0.0442(5) Uani 1 1 d .
H118 H -0.0198 1.0362 0.1083 0.053 Uiso 1 1 calc R
C121 C 0.49838(19) 0.90731(14) 0.01333(6) 0.0371(4) Uani 1 1 d .
C122 C 0.59415(17) 0.93627(13) 0.00110(5) 0.0331(4) Uani 1 1 d .
C123 C 0.70884(17) 0.96691(13) -0.01535(5) 0.0305(4) Uani 1 1 d .
C124 C 0.81523(18) 0.96293(14) 0.00667(6) 0.0363(4) Uani 1 1 d .
H124 H 0.8130 0.9411 0.0336 0.044 Uiso 1 1 calc R
C125 C 0.9249(2) 0.99063(16) -0.01031(7) 0.0427(5) Uani 1 1 d .
H125 H 0.9984 0.9881 0.0049 0.051 Uiso 1 1 calc R
C126 C 0.9280(2) 1.02175(15) -0.04894(7) 0.0423(5) Uani 1 1 d .
H126 H 1.0039 1.0406 -0.0606 0.051 Uiso 1 1 calc R
C127 C 0.8227(2) 1.02600(15) -0.07099(6) 0.0419(5) Uani 1 1 d .
H127 H 0.8256 1.0477 -0.0979 0.050 Uiso 1 1 calc R
C128 C 0.71336(19) 0.99916(14) -0.05442(6) 0.0368(4) Uani 1 1 d .
H128 H 0.6401 1.0027 -0.0698 0.044 Uiso 1 1 calc R
C131 C 0.2545(3) 0.80846(17) -0.01355(7) 0.0527(6) Uani 1 1 d .
H13A H 0.1786 0.7804 -0.0054 0.063 Uiso 1 1 calc R
H13B H 0.3005 0.7612 -0.0281 0.063 Uiso 1 1 calc R
H13C H 0.2391 0.8638 -0.0301 0.063 Uiso 1 1 calc R
C141 C 0.3984(2) 0.74208(15) 0.06654(8) 0.0495(5) Uani 1 1 d .
H14A H 0.4290 0.7675 0.0910 0.059 Uiso 1 1 calc R
H14B H 0.4613 0.7060 0.0535 0.059 Uiso 1 1 calc R
H14C H 0.3306 0.7001 0.0718 0.059 Uiso 1 1 calc R
C151 C 0.53547(17) 1.07230(15) 0.09472(6) 0.0369(4) Uani 1 1 d .
C152 C 0.6561(2) 1.12301(17) 0.08745(7) 0.0499(5) Uani 1 1 d .
H15A H 0.6416 1.1860 0.0762 0.060 Uiso 1 1 calc R
H15B H 0.7042 1.0851 0.0695 0.060 Uiso 1 1 calc R
H15C H 0.6988 1.1300 0.1120 0.060 Uiso 1 1 calc R
C153 C 0.5583(2) 0.97312(17) 0.11443(7) 0.0459(5) Uani 1 1 d .
H15D H 0.6083 0.9340 0.0975 0.055 Uiso 1 1 calc R
H15E H 0.4821 0.9409 0.1188 0.055 Uiso 1 1 calc R
H15F H 0.5988 0.9827 0.1393 0.055 Uiso 1 1 calc R
C154 C 0.4612(2) 1.1329(2) 0.12428(8) 0.0562(6) Uani 1 1 d .
H15G H 0.5054 1.1385 0.1486 0.067 Uiso 1 1 calc R
H15H H 0.3847 1.1016 0.1291 0.067 Uiso 1 1 calc R
H15I H 0.4472 1.1964 0.1135 0.067 Uiso 1 1 calc R
C161 C 0.39867(18) 1.15550(15) 0.00683(6) 0.0385(4) Uani 1 1 d .
C162 C 0.3274(3) 1.11414(19) -0.02778(8) 0.0636(7) Uani 1 1 d .
H16A H 0.3044 1.1658 -0.0453 0.076 Uiso 1 1 calc R
H16B H 0.2559 1.0821 -0.0181 0.076 Uiso 1 1 calc R
H16C H 0.3771 1.0683 -0.0418 0.076 Uiso 1 1 calc R
C163 C 0.5109(2) 1.20703(19) -0.00919(9) 0.0584(7) Uani 1 1 d .
H16D H 0.4864 1.2580 -0.0268 0.070 Uiso 1 1 calc R
H16E H 0.5608 1.1613 -0.0232 0.070 Uiso 1 1 calc R
H16F H 0.5563 1.2343 0.0124 0.070 Uiso 1 1 calc R
C164 C 0.3202(2) 1.23109(17) 0.02811(9) 0.0575(6) Uani 1 1 d .
H16G H 0.3657 1.2593 0.0494 0.069 Uiso 1 1 calc R
H16H H 0.2487 1.2003 0.0385 0.069 Uiso 1 1 calc R
H16I H 0.2969 1.2810 0.0098 0.069 Uiso 1 1 calc R
Ge2 Ge 0.24139(2) 0.555395(15) 0.206270(7) 0.03623(6) Uani 1 1 d .
Al2 Al 0.17216(4) 0.34433(4) 0.211376(15) 0.02832(11) Uani 1 1 d .
C211 C 0.30424(16) 0.42932(12) 0.19105(5) 0.0285(4) Uani 1 1 d .
C212 C 0.40669(16) 0.40253(14) 0.17350(5) 0.0303(4) Uani 1 1 d .
H212 H 0.4160 0.3335 0.1712 0.036 Uiso 1 1 calc R
C213 C 0.50945(16) 0.45859(15) 0.15678(5) 0.0316(4) Uani 1 1 d .
C214 C 0.51326(19) 0.55967(17) 0.15488(6) 0.0428(5) Uani 1 1 d .
H214 H 0.4473 0.5968 0.1657 0.051 Uiso 1 1 calc R
C215 C 0.6108(2) 0.6076(2) 0.13758(7) 0.0534(6) Uani 1 1 d .
H215 H 0.6112 0.6772 0.1361 0.064 Uiso 1 1 calc R
C216 C 0.7078(2) 0.5549(2) 0.12246(7) 0.0559(6) Uani 1 1 d .
H216 H 0.7760 0.5879 0.1109 0.067 Uiso 1 1 calc R
C217 C 0.70558(19) 0.4552(2) 0.12415(7) 0.0526(6) Uani 1 1 d .
H217 H 0.7721 0.4184 0.1135 0.063 Uiso 1 1 calc R
C218 C 0.60772(18) 0.40787(18) 0.14109(6) 0.0415(5) Uani 1 1 d .
H218 H 0.6076 0.3382 0.1421 0.050 Uiso 1 1 calc R
C221 C 0.09289(18) 0.50017(14) 0.23048(6) 0.0369(4) Uani 1 1 d .
C222 C -0.00288(18) 0.47431(13) 0.24397(6) 0.0331(4) Uani 1 1 d .
C223 C -0.11875(16) 0.44877(14) 0.26060(5) 0.0311(4) Uani 1 1 d .
C224 C -0.22135(18) 0.44184(16) 0.23660(6) 0.0379(4) Uani 1 1 d .
H224 H -0.2145 0.4518 0.2086 0.045 Uiso 1 1 calc R
C225 C -0.33280(19) 0.42057(17) 0.25318(6) 0.0437(5) Uani 1 1 d .
H225 H -0.4032 0.4154 0.2365 0.052 Uiso 1 1 calc R
C226 C -0.34417(19) 0.40660(17) 0.29337(7) 0.0439(5) Uani 1 1 d .
H226 H -0.4221 0.3920 0.3046 0.053 Uiso 1 1 calc R
C227 C -0.2434(2) 0.41367(18) 0.31728(6) 0.0461(5) Uani 1 1 d .
H227 H -0.2513 0.4041 0.3453 0.055 Uiso 1 1 calc R
C228 C -0.13099(18) 0.43445(16) 0.30121(5) 0.0399(4) Uani 1 1 d .
H228 H -0.0610 0.4391 0.3181 0.048 Uiso 1 1 calc R
C231 C 0.3257(3) 0.62482(19) 0.24808(8) 0.0613(7) Uani 1 1 d .
H23A H 0.3518 0.5796 0.2679 0.074 Uiso 1 1 calc R
H23B H 0.2719 0.6716 0.2597 0.074 Uiso 1 1 calc R
H23C H 0.3952 0.6575 0.2372 0.074 Uiso 1 1 calc R
C241 C 0.1823(3) 0.64045(19) 0.16466(8) 0.0599(7) Uani 1 1 d .
H24A H 0.1363 0.6925 0.1761 0.072 Uiso 1 1 calc R
H24B H 0.1314 0.6042 0.1470 0.072 Uiso 1 1 calc R
H24C H 0.2501 0.6667 0.1503 0.072 Uiso 1 1 calc R
C251 C 0.22102(18) 0.27458(14) 0.26048(6) 0.0370(4) Uani 1 1 d .
C252 C 0.1167(2) 0.22618(16) 0.28265(7) 0.0461(5) Uani 1 1 d .
H25A H 0.1483 0.1905 0.3048 0.055 Uiso 1 1 calc R
H25B H 0.0747 0.1826 0.2652 0.055 Uiso 1 1 calc R
H25C H 0.0613 0.2750 0.2919 0.055 Uiso 1 1 calc R
C253 C 0.2867(2) 0.34408(19) 0.28844(7) 0.0523(6) Uani 1 1 d .
H25D H 0.3178 0.3085 0.3107 0.063 Uiso 1 1 calc R
H25E H 0.2309 0.3928 0.2975 0.063 Uiso 1 1 calc R
H25F H 0.3528 0.3746 0.2747 0.063 Uiso 1 1 calc R
C254 C 0.3107(2) 0.19588(19) 0.24678(8) 0.0581(7) Uani 1 1 d .
H25G H 0.3795 0.2260 0.2343 0.070 Uiso 1 1 calc R
H25H H 0.2712 0.1536 0.2282 0.070 Uiso 1 1 calc R
H25I H 0.3376 0.1589 0.2692 0.070 Uiso 1 1 calc R
C261 C 0.06443(18) 0.29093(15) 0.16949(6) 0.0368(4) Uani 1 1 d .
C262 C 0.1433(2) 0.22231(19) 0.14440(8) 0.0584(6) Uani 1 1 d .
H26A H 0.1693 0.1684 0.1603 0.070 Uiso 1 1 calc R
H26B H 0.2132 0.2568 0.1348 0.070 Uiso 1 1 calc R
H26C H 0.0967 0.1988 0.1224 0.070 Uiso 1 1 calc R
C263 C -0.0467(2) 0.2356(2) 0.18381(8) 0.0573(6) Uani 1 1 d .
H26D H -0.0976 0.2782 0.1990 0.069 Uiso 1 1 calc R
H26E H -0.0214 0.1820 0.2000 0.069 Uiso 1 1 calc R
H26F H -0.0915 0.2117 0.1615 0.069 Uiso 1 1 calc R
C264 C 0.0240(2) 0.3733(2) 0.14220(7) 0.0547(6) Uani 1 1 d .
H26G H -0.0191 0.3467 0.1200 0.066 Uiso 1 1 calc R
H26H H 0.0940 0.4082 0.1330 0.066 Uiso 1 1 calc R
H26I H -0.0285 0.4166 0.1565 0.066 Uiso 1 1 calc R

loop_
_atom_site_aniso_label
_atom_site_aniso_U_11
_atom_site_aniso_U_22
_atom_site_aniso_U_33
_atom_site_aniso_U_23
_atom_site_aniso_U_13
_atom_site_aniso_U_12
Ge1 0.03481(12) 0.02534(10) 0.03864(12) -0.00218(8) 0.00932(8) -0.00238(8)
Al1 0.0251(2) 0.0246(2) 0.0378(3) -0.0021(2) 0.00247(19) -0.0012(2)
C111 0.0290(9) 0.0248(8) 0.0364(9) -0.0024(7) 0.0021(7) -0.0009(6)
C112 0.0306(10) 0.0333(9) 0.0379(10) -0.0058(8) 0.0019(7) 0.0000(7)
C113 0.0273(9) 0.0507(11) 0.0295(9) 0.0021(8) 0.0000(7) -0.0012(8)
C114 0.0362(12) 0.0495(13) 0.0644(15) 0.0083(11) 0.0126(10) -0.0066(9)
C115 0.0442(13) 0.0597(15) 0.0787(18) 0.0154(13) 0.0026(12) -0.0151(12)
C116 0.0333(12) 0.093(2) 0.0472(13) 0.0192(13) 0.0025(9) -0.0194(12)
C117 0.0268(11) 0.099(2) 0.0392(12) 0.0026(12) 0.0047(8) -0.0010(11)
C118 0.0284(10) 0.0681(15) 0.0360(10) -0.0044(10) -0.0004(7) 0.0001(9)
C121 0.0389(11) 0.0332(9) 0.0392(10) -0.0006(8) 0.0141(8) 0.0020(8)
C122 0.0385(10) 0.0281(8) 0.0327(9) -0.0024(7) 0.0065(7) 0.0067(8)
C123 0.0349(10) 0.0251(8) 0.0315(9) -0.0012(7) 0.0092(7) 0.0028(7)
C124 0.0404(10) 0.0357(10) 0.0327(9) 0.0000(8) 0.0038(7) 0.0004(8)
C125 0.0342(11) 0.0442(11) 0.0496(12) -0.0023(9) -0.0012(9) -0.0019(8)
C126 0.0354(11) 0.0393(10) 0.0523(12) 0.0001(9) 0.0149(9) -0.0018(8)
C127 0.0475(12) 0.0425(11) 0.0357(10) 0.0057(8) 0.0142(8) 0.0034(9)
C128 0.0382(11) 0.0370(10) 0.0351(10) 0.0017(8) 0.0031(8) 0.0044(8)
C131 0.0688(16) 0.0448(11) 0.0444(12) -0.0091(9) 0.0002(11) -0.0104(12)
C141 0.0533(13) 0.0312(10) 0.0641(15) 0.0091(10) 0.0065(11) 0.0040(9)
C151 0.0307(10) 0.0404(10) 0.0395(10) -0.0084(8) 0.0026(7) 0.0020(8)
C152 0.0408(12) 0.0546(13) 0.0544(13) -0.0103(10) -0.0040(10) -0.0104(10)
C153 0.0382(11) 0.0557(13) 0.0438(12) 0.0009(10) -0.0013(9) 0.0015(10)
C154 0.0480(13) 0.0686(16) 0.0520(14) -0.0229(12) 0.0028(10) 0.0093(11)
C161 0.0365(10) 0.0292(9) 0.0497(11) 0.0061(8) 0.0005(8) -0.0004(8)
C162 0.084(2) 0.0484(13) 0.0584(16) 0.0106(11) -0.0241(14) -0.0041(13)
C163 0.0494(14) 0.0486(13) 0.0771(18) 0.0207(12) 0.0124(12) 0.0006(11)
C164 0.0533(14) 0.0405(11) 0.0786(18) 0.0098(12) 0.0074(12) 0.0162(10)
Ge2 0.03413(12) 0.02907(10) 0.04548(13) -0.00344(9) 0.01270(9) -0.00090(9)
Al2 0.0251(2) 0.0279(2) 0.0320(3) -0.0001(2) 0.00306(19) -0.0017(2)
C211 0.0275(9) 0.0275(8) 0.0305(9) -0.0008(7) 0.0019(6) -0.0016(7)
C212 0.0284(9) 0.0315(9) 0.0311(9) -0.0016(7) -0.0011(7) 0.0000(7)
C213 0.0234(8) 0.0484(11) 0.0229(8) -0.0033(8) -0.0002(6) -0.0022(8)
C214 0.0378(11) 0.0474(11) 0.0432(11) -0.0023(9) 0.0091(8) -0.0107(9)
C215 0.0491(14) 0.0619(14) 0.0494(13) -0.0030(11) 0.0064(10) -0.0219(11)
C216 0.0333(11) 0.097(2) 0.0379(11) 0.0012(12) 0.0061(8) -0.0227(12)
C217 0.0277(10) 0.0915(19) 0.0385(11) -0.0045(12) 0.0045(8) 0.0014(11)
C218 0.0281(10) 0.0629(13) 0.0335(10) -0.0040(9) 0.0011(7) 0.0047(9)
C221 0.0318(10) 0.0375(10) 0.0415(11) -0.0045(8) 0.0109(8) 0.0017(8)
C222 0.0334(10) 0.0303(9) 0.0357(10) -0.0069(7) 0.0021(7) 0.0059(7)
C223 0.0292(9) 0.0317(9) 0.0324(9) -0.0030(7) 0.0038(7) 0.0026(7)
C224 0.0375(10) 0.0488(11) 0.0274(9) 0.0009(8) 0.0011(7) 0.0002(9)
C225 0.0303(10) 0.0615(13) 0.0395(11) -0.0019(9) -0.0037(8) -0.0034(9)
C226 0.0312(10) 0.0574(12) 0.0430(11) -0.0007(10) 0.0085(9) -0.0035(9)
C227 0.0403(11) 0.0692(14) 0.0289(10) 0.0012(9) 0.0046(8) 0.0019(11)
C228 0.0323(10) 0.0585(12) 0.0289(9) -0.0041(9) -0.0013(7) 0.0017(9)
C231 0.0579(15) 0.0564(14) 0.0696(17) -0.0297(12) 0.0149(12) -0.0170(12)
C241 0.0612(15) 0.0467(13) 0.0717(17) 0.0168(12) 0.0188(12) 0.0179(12)
C251 0.0341(10) 0.0390(10) 0.0379(10) 0.0088(8) 0.0029(7) -0.0003(8)
C252 0.0470(12) 0.0446(11) 0.0467(12) 0.0104(9) 0.0067(9) -0.0075(9)
C253 0.0518(13) 0.0638(14) 0.0413(12) 0.0116(11) -0.0081(9) -0.0150(11)
C254 0.0575(15) 0.0591(14) 0.0578(15) 0.0222(12) 0.0104(11) 0.0223(12)
C261 0.0302(10) 0.0409(10) 0.0394(10) -0.0126(8) 0.0013(8) 0.0009(8)
C262 0.0474(13) 0.0634(15) 0.0644(15) -0.0324(13) 0.0017(11) 0.0073(12)
C263 0.0407(12) 0.0614(15) 0.0698(16) -0.0171(13) 0.0009(11) -0.0145(11)
C264 0.0513(14) 0.0712(16) 0.0415(12) -0.0055(11) -0.0088(10) 0.0073(11)

loop_
_atom_type_symbol
_atom_type_description
_atom_type_scat_dispersion_real
_atom_type_scat_dispersion_imag
_atom_type_scat_source
C C 0.0181 0.0091 'International Tables Vol C Tables 4.2.6.8 and 6.1.1.4'
H H 0.0000 0.0000 'International Tables Vol C Tables 4.2.6.8 and 6.1.1.4'
Al Al 0.2130 0.2455 'International Tables Vol C Tables 4.2.6.8 and 6.1.1.4'
Ge Ge -1.0885 0.8855 'International Tables Vol C Tables 4.2.6.8 and 6.1.1.4'

loop_
_geom_angle_atom_site_label_1
_geom_angle_atom_site_label_2
_geom_angle_atom_site_label_3
_geom_angle
C111 Ge1 C131 115.66(10)
C111 Ge1 C141 118.00(9)
C131 Ge1 C141 114.22(10)
C111 Ge1 C121 94.02(8)
C131 Ge1 C121 106.68(10)
C141 Ge1 C121 104.61(10)
C111 Al1 C161 114.75(8)
C111 Al1 C151 112.17(8)
C161 Al1 C151 124.82(9)
C111 Al1 C121 79.69(7)
C161 Al1 C121 108.00(8)
C151 Al1 C121 107.41(8)
C112 C111 Ge1 129.97(14)
C112 C111 Al1 129.18(14)
Ge1 C111 Al1 100.82(8)
C111 C112 C113 131.93(18)
C111 C112 H112 114.0
C113 C112 H112 114.0
C114 C113 C118 117.4(2)
C114 C113 C112 124.27(19)
C118 C113 C112 118.27(19)
C115 C114 C113 121.1(2)
C115 C114 H114 119.4
C113 C114 H114 119.4
C116 C115 C114 120.4(3)
C116 C115 H115 119.8
C114 C115 H115 119.8
C117 C116 C115 119.5(2)
C117 C116 H116 120.3
C115 C116 H116 120.3
C116 C117 C118 120.6(2)
C116 C117 H117 119.7
C118 C117 H117 119.7
C117 C118 C113 121.0(2)
C117 C118 H118 119.5
C113 C118 H118 119.5
C122 C121 Ge1 175.30(17)
C122 C121 Al1 99.03(14)
Ge1 C121 Al1 85.41(7)
C121 C122 C123 176.7(2)
C124 C123 C128 119.38(18)
C124 C123 C122 121.28(17)
C128 C123 C122 119.33(18)
C123 C124 C125 119.97(18)
C123 C124 H124 120.0
C125 C124 H124 120.0
C126 C125 C124 120.0(2)
C126 C125 H125 120.0
C124 C125 H125 120.0
C125 C126 C127 120.43(19)
C125 C126 H126 119.8
C127 C126 H126 119.8
C128 C127 C126 120.12(19)
C128 C127 H127 119.9
C126 C127 H127 119.9
C127 C128 C123 120.1(2)
C127 C128 H128 119.9
C123 C128 H128 119.9
Ge1 C131 H13A 109.5
Ge1 C131 H13B 109.5
H13A C131 H13B 109.5
Ge1 C131 H13C 109.5
H13A C131 H13C 109.5
H13B C131 H13C 109.5
Ge1 C141 H14A 109.5
Ge1 C141 H14B 109.5
H14A C141 H14B 109.5
Ge1 C141 H14C 109.5
H14A C141 H14C 109.5
H14B C141 H14C 109.5
C152 C151 C154 108.65(18)
C152 C151 C153 109.56(18)
C154 C151 C153 106.64(19)
C152 C151 Al1 115.79(15)
C154 C151 Al1 106.23(14)
C153 C151 Al1 109.54(14)
C151 C152 H15A 109.5
C151 C152 H15B 109.5
H15A C152 H15B 109.5
C151 C152 H15C 109.5
H15A C152 H15C 109.5
H15B C152 H15C 109.5
C151 C153 H15D 109.5
C151 C153 H15E 109.5
H15D C153 H15E 109.5
C151 C153 H15F 109.5
H15D C153 H15F 109.5
H15E C153 H15F 109.5
C151 C154 H15G 109.5
C151 C154 H15H 109.5
H15G C154 H15H 109.5
C151 C154 H15I 109.5
H15G C154 H15I 109.5
H15H C154 H15I 109.5
C162 C161 C163 108.6(2)
C162 C161 C164 109.0(2)
C163 C161 C164 107.91(19)
C162 C161 Al1 111.06(15)
C163 C161 Al1 115.58(15)
C164 C161 Al1 104.43(15)
C161 C162 H16A 109.5
C161 C162 H16B 109.5
H16A C162 H16B 109.5
C161 C162 H16C 109.5
H16A C162 H16C 109.5
H16B C162 H16C 109.5
C161 C163 H16D 109.5
C161 C163 H16E 109.5
H16D C163 H16E 109.5
C161 C163 H16F 109.5
H16D C163 H16F 109.5
H16E C163 H16F 109.5
C161 C164 H16G 109.5
C161 C164 H16H 109.5
H16G C164 H16H 109.5
C161 C164 H16I 109.5
H16G C164 H16I 109.5
H16H C164 H16I 109.5
C211 Ge2 C231 117.62(10)
C211 Ge2 C241 117.83(10)
C231 Ge2 C241 112.98(13)
C211 Ge2 C221 93.45(8)
C231 Ge2 C221 106.39(10)
C241 Ge2 C221 104.78(10)
C261 Al2 C211 114.02(8)
C261 Al2 C251 125.21(9)
C211 Al2 C251 112.00(8)
C261 Al2 C221 107.78(8)
C211 Al2 C221 80.37(7)
C251 Al2 C221 107.70(8)
C212 C211 Ge2 132.16(14)
C212 C211 Al2 127.74(14)
Ge2 C211 Al2 100.06(8)
C211 C212 C213 132.43(17)
C211 C212 H212 113.8
C213 C212 H212 113.8
C218 C213 C214 117.38(19)
C218 C213 C212 118.48(19)
C214 C213 C212 124.12(17)
C215 C214 C213 121.1(2)
C215 C214 H214 119.4
C213 C214 H214 119.4
C216 C215 C214 120.1(2)
C216 C215 H215 120.0
C214 C215 H215 120.0
C217 C216 C215 119.6(2)
C217 C216 H216 120.2
C215 C216 H216 120.2
C216 C217 C218 120.1(2)
C216 C217 H217 119.9
C218 C217 H217 119.9
C217 C218 C213 121.7(2)
C217 C218 H218 119.1
C213 C218 H218 119.1
C222 C221 Ge2 173.85(18)
C222 C221 Al2 98.95(14)
Ge2 C221 Al2 86.12(7)
C221 C222 C223 176.9(2)
C224 C223 C228 119.07(17)
C224 C223 C222 120.48(17)
C228 C223 C222 120.39(17)
C225 C224 C223 119.84(18)
C225 C224 H224 120.1
C223 C224 H224 120.1
C226 C225 C224 120.73(19)
C226 C225 H225 119.6
C224 C225 H225 119.6
C227 C226 C225 119.77(19)
C227 C226 H226 120.1
C225 C226 H226 120.1
C226 C227 C228 120.34(19)
C226 C227 H227 119.8
C228 C227 H227 119.8
C227 C228 C223 120.24(18)
C227 C228 H228 119.9
C223 C228 H228 119.9
Ge2 C231 H23A 109.5
Ge2 C231 H23B 109.5
H23A C231 H23B 109.5
Ge2 C231 H23C 109.5
H23A C231 H23C 109.5
H23B C231 H23C 109.5
Ge2 C241 H24A 109.5
Ge2 C241 H24B 109.5
H24A C241 H24B 109.5
Ge2 C241 H24C 109.5
H24A C241 H24C 109.5
H24B C241 H24C 109.5
C252 C251 C253 109.01(18)
C252 C251 C254 108.88(18)
C253 C251 C254 108.9(2)
C252 C251 Al2 114.68(14)
C253 C251 Al2 109.98(14)
C254 C251 Al2 105.18(14)
C251 C252 H25A 109.5
C251 C252 H25B 109.5
H25A C252 H25B 109.5
C251 C252 H25C 109.5
H25A C252 H25C 109.5
H25B C252 H25C 109.5
C251 C253 H25D 109.5
C251 C253 H25E 109.5
H25D C253 H25E 109.5
C251 C253 H25F 109.5
H25D C253 H25F 109.5
H25E C253 H25F 109.5
C251 C254 H25G 109.5
C251 C254 H25H 109.5
H25G C254 H25H 109.5
C251 C254 H25I 109.5
H25G C254 H25I 109.5
H25H C254 H25I 109.5
C263 C261 C264 109.25(19)
C263 C261 C262 108.79(19)
C264 C261 C262 106.68(19)
C263 C261 Al2 115.97(16)
C264 C261 Al2 109.24(15)
C262 C261 Al2 106.50(14)
C261 C262 H26A 109.5
C261 C262 H26B 109.5
H26A C262 H26B 109.5
C261 C262 H26C 109.5
H26A C262 H26C 109.5
H26B C262 H26C 109.5
C261 C263 H26D 109.5
C261 C263 H26E 109.5
H26D C263 H26E 109.5
C261 C263 H26F 109.5
H26D C263 H26F 109.5
H26E C263 H26F 109.5
C261 C264 H26G 109.5
C261 C264 H26H 109.5
H26G C264 H26H 109.5
C261 C264 H26I 109.5
H26G C264 H26I 109.5
H26H C264 H26I 109.5

loop_
_geom_bond_atom_site_label_1
_geom_bond_atom_site_label_2
_geom_bond_distance
Ge1 C111 1.9388(17)
Ge1 C131 1.945(2)
Ge1 C141 1.947(2)
Ge1 C121 1.974(2)
Al1 C111 1.9813(18)
Al1 C161 1.982(2)
Al1 C151 1.994(2)
Al1 C121 2.451(2)
C111 C112 1.325(3)
C112 C113 1.482(3)
C112 H112 0.9600
C113 C114 1.393(3)
C113 C118 1.393(3)
C114 C115 1.379(3)
C114 H114 0.9600
C115 C116 1.378(4)
C115 H115 0.9600
C116 C117 1.366(4)
C116 H116 0.9600
C117 C118 1.384(3)
C117 H117 0.9600
C118 H118 0.9600
C121 C122 1.200(3)
C122 C123 1.442(3)
C123 C124 1.389(3)
C123 C128 1.395(3)
C124 C125 1.389(3)
C124 H124 0.9600
C125 C126 1.376(3)
C125 H125 0.9600
C126 C127 1.378(3)
C126 H126 0.9600
C127 C128 1.378(3)
C127 H127 0.9600
C128 H128 0.9600
C131 H13A 0.9599
C131 H13B 0.9599
C131 H13C 0.9599
C141 H14A 0.9599
C141 H14B 0.9599
C141 H14C 0.9599
C151 C152 1.520(3)
C151 C154 1.537(3)
C151 C153 1.540(3)
C152 H15A 0.9599
C152 H15B 0.9599
C152 H15C 0.9599
C153 H15D 0.9599
C153 H15E 0.9599
C153 H15F 0.9599
C154 H15G 0.9599
C154 H15H 0.9599
C154 H15I 0.9599
C161 C162 1.520(3)
C161 C163 1.524(3)
C161 C164 1.532(3)
C162 H16A 0.9599
C162 H16B 0.9599
C162 H16C 0.9599
C163 H16D 0.9599
C163 H16E 0.9599
C163 H16F 0.9599
C164 H16G 0.9599
C164 H16H 0.9599
C164 H16I 0.9599
Ge2 C211 1.9383(17)
Ge2 C231 1.943(2)
Ge2 C241 1.943(2)
Ge2 C221 1.9795(19)
Al2 C261 1.988(2)
Al2 C211 1.9886(18)
Al2 C251 1.992(2)
Al2 C221 2.405(2)
C211 C212 1.326(3)
C212 C213 1.481(3)
C212 H212 0.9600
C213 C218 1.392(3)
C213 C214 1.394(3)
C214 C215 1.389(3)
C214 H214 0.9600
C215 C216 1.388(4)
C215 H215 0.9600
C216 C217 1.375(4)
C216 H216 0.9600
C217 C218 1.383(3)
C217 H217 0.9600
C218 H218 0.9600
C221 C222 1.202(3)
C222 C223 1.437(3)
C223 C224 1.394(3)
C223 C228 1.394(3)
C224 C225 1.380(3)
C224 H224 0.9600
C225 C226 1.379(3)
C225 H225 0.9600
C226 C227 1.376(3)
C226 H226 0.9600
C227 C228 1.381(3)
C227 H227 0.9600
C228 H228 0.9600
C231 H23A 0.9599
C231 H23B 0.9599
C231 H23C 0.9599
C241 H24A 0.9599
C241 H24B 0.9599
C241 H24C 0.9599
C251 C252 1.525(3)
C251 C253 1.527(3)
C251 C254 1.537(3)
C252 H25A 0.9599
C252 H25B 0.9599
C252 H25C 0.9599
C253 H25D 0.9599
C253 H25E 0.9599
C253 H25F 0.9599
C254 H25G 0.9599
C254 H25H 0.9599
C254 H25I 0.9599
C261 C263 1.520(3)
C261 C264 1.529(3)
C261 C262 1.538(3)
C262 H26A 0.9599
C262 H26B 0.9599
C262 H26C 0.9599
C263 H26D 0.9599
C263 H26E 0.9599
C263 H26F 0.9599
C264 H26G 0.9599
C264 H26H 0.9599
C264 H26I 0.9599

loop_
_geom_torsion_atom_site_label_1
_geom_torsion_atom_site_label_2
_geom_torsion_atom_site_label_3
_geom_torsion_atom_site_label_4
_geom_torsion
C131 Ge1 C111 C112 65.4(2)
C141 Ge1 C111 C112 -75.1(2)
C121 Ge1 C111 C112 176.0(2)
C131 Ge1 C111 Al1 -112.90(10)
C141 Ge1 C111 Al1 106.66(11)
C121 Ge1 C111 Al1 -2.23(10)
C161 Al1 C111 C112 -71.3(2)
C151 Al1 C111 C112 78.8(2)
C121 Al1 C111 C112 -176.5(2)
C161 Al1 C111 Ge1 107.00(10)
C151 Al1 C111 Ge1 -102.91(9)
C121 Al1 C111 Ge1 1.82(8)
Ge1 C111 C112 C113 4.6(3)
Al1 C111 C112 C113 -177.61(16)
C111 C112 C113 C114 6.5(4)
C111 C112 C113 C118 -175.6(2)
C118 C113 C114 C115 -0.2(4)
C112 C113 C114 C115 177.8(2)
C113 C114 C115 C116 -0.1(4)
C114 C115 C116 C117 0.5(4)
C115 C116 C117 C118 -0.7(4)
C116 C117 C118 C113 0.4(3)
C114 C113 C118 C117 0.0(3)
C112 C113 C118 C117 -178.05(19)
C111 Ge1 C121 C122 163(2)
C131 Ge1 C121 C122 -79(2)
C141 Ge1 C121 C122 42(2)
C111 Ge1 C121 Al1 1.78(8)
C131 Ge1 C121 Al1 120.09(9)
C141 Ge1 C121 Al1 -118.53(9)
C111 Al1 C121 C122 179.81(16)
C161 Al1 C121 C122 66.96(17)
C151 Al1 C121 C122 -70.02(16)
C111 Al1 C121 Ge1 -1.76(8)
C161 Al1 C121 Ge1 -114.61(8)
C151 Al1 C121 Ge1 108.42(9)
Ge1 C121 C122 C123 44(5)
Al1 C121 C122 C123 -156(4)
C121 C122 C123 C124 -119(4)
C121 C122 C123 C128 59(4)
C128 C123 C124 C125 -0.2(3)
C122 C123 C124 C125 178.36(18)
C123 C124 C125 C126 -0.2(3)
C124 C125 C126 C127 0.2(3)
C125 C126 C127 C128 0.1(3)
C126 C127 C128 C123 -0.5(3)
C124 C123 C128 C127 0.5(3)
C122 C123 C128 C127 -178.08(18)
C111 Al1 C151 C152 169.39(15)
C161 Al1 C151 C152 -44.09(19)
C121 Al1 C151 C152 83.68(16)
C111 Al1 C151 C154 -69.91(17)
C161 Al1 C151 C154 76.61(18)
C121 Al1 C151 C154 -155.62(15)
C111 Al1 C151 C153 44.92(15)
C161 Al1 C151 C153 -168.56(13)
C121 Al1 C151 C153 -40.79(15)
C111 Al1 C161 C162 -41.4(2)
C151 Al1 C161 C162 172.83(17)
C121 Al1 C161 C162 45.30(19)
C111 Al1 C161 C163 -165.67(17)
C151 Al1 C161 C163 48.6(2)
C121 Al1 C161 C163 -78.97(19)
C111 Al1 C161 C164 75.95(17)
C151 Al1 C161 C164 -69.81(17)
C121 Al1 C161 C164 162.66(15)
C231 Ge2 C211 C212 -67.2(2)
C241 Ge2 C211 C212 73.5(2)
C221 Ge2 C211 C212 -177.74(19)
C231 Ge2 C211 Al2 110.54(11)
C241 Ge2 C211 Al2 -108.70(11)
C221 Ge2 C211 Al2 0.02(9)
C261 Al2 C211 C212 -76.84(19)
C251 Al2 C211 C212 72.57(19)
C221 Al2 C211 C212 177.88(18)
C261 Al2 C211 Ge2 105.26(9)
C251 Al2 C211 Ge2 -105.33(9)
C221 Al2 C211 Ge2 -0.01(8)
Ge2 C211 C212 C213 -3.9(3)
Al2 C211 C212 C213 178.88(15)
C211 C212 C213 C218 178.0(2)
C211 C212 C213 C214 -3.5(3)
C218 C213 C214 C215 0.7(3)
C212 C213 C214 C215 -177.8(2)
C213 C214 C215 C216 -1.2(4)
C214 C215 C216 C217 1.1(4)
C215 C216 C217 C218 -0.5(4)
C216 C217 C218 C213 0.1(3)
C214 C213 C218 C217 -0.1(3)
C212 C213 C218 C217 178.46(18)
C211 Ge2 C221 C222 -145.6(17)
C231 Ge2 C221 C222 94.3(17)
C241 Ge2 C221 C222 -25.6(17)
C211 Ge2 C221 Al2 -0.01(7)
C231 Ge2 C221 Al2 -120.14(10)
C241 Ge2 C221 Al2 119.96(10)
C261 Al2 C221 C222 64.21(17)
C211 Al2 C221 C222 176.50(16)
C251 Al2 C221 C222 -73.34(16)
C261 Al2 C221 Ge2 -112.27(9)
C211 Al2 C221 Ge2 0.01(7)
C251 Al2 C221 Ge2 110.18(8)
Ge2 C221 C222 C223 -36(5)
Al2 C221 C222 C223 179(100)
C221 C222 C223 C224 93(4)
C221 C222 C223 C228 -84(4)
C228 C223 C224 C225 -0.3(3)
C222 C223 C224 C225 -177.7(2)
C223 C224 C225 C226 0.4(4)
C224 C225 C226 C227 -0.2(4)
C225 C226 C227 C228 -0.1(4)
C226 C227 C228 C223 0.2(4)
C224 C223 C228 C227 0.0(3)
C222 C223 C228 C227 177.5(2)
C261 Al2 C251 C252 -47.59(19)
C211 Al2 C251 C252 167.09(15)
C221 Al2 C251 C252 80.55(17)
C261 Al2 C251 C253 -170.85(14)
C211 Al2 C251 C253 43.82(17)
C221 Al2 C251 C253 -42.71(16)
C261 Al2 C251 C254 71.99(18)
C211 Al2 C251 C254 -73.33(17)
C221 Al2 C251 C254 -159.87(15)
C211 Al2 C261 C263 -172.88(16)
C251 Al2 C261 C263 42.4(2)
C221 Al2 C261 C263 -85.71(17)
C211 Al2 C261 C264 -48.93(17)
C251 Al2 C261 C264 166.34(14)
C221 Al2 C261 C264 38.24(16)
C211 Al2 C261 C262 65.94(18)
C251 Al2 C261 C262 -78.79(19)
C221 Al2 C261 C262 153.11(16)
